data_1553276
loop_
_publ_author_name
'Ohui, Kateryna'
'Afanasenko, Eleonora'
'Bacher, Felix'
'Ting, Rachel Lim Xue'
'Zafar, Ayesha'
'Blanco-Cabra, N\'uria'
'Torrents, Eduard'
'D\"om\"ot\"or, Orsolya'
'May, N\'ora V'
'Darvasiova, Denisa'
'Enyedy, \'Eva A'
'Popovi\'c-Bijeli\'c, Ana'
'Reynisson, J\'ohannes'
'Rapta, Peter'
'Babak, Maria V.'
'Pastorin, Giorgia'
'Arion, Vladimir B.'

_publ_section_title
;
 New Water-Soluble Copper(II) Complexes with Morpholine-Thiosemicarbazone
 Hybrids: Insights into the Anticancer and Antibacterial Mode of Action.
;
_journal_issue 2
_journal_name_full 'Journal of medicinal chemistry'
_journal_page_first 512
_journal_page_last 530
_journal_paper_doi 10.1021/acs.jmedchem.8b01031
_journal_volume 62
_journal_year 2019
_chemical_formula_moiety '3(C16 H22 Cl Cu N5 O2 S), 1.75(C H4 O)'
_chemical_formula_sum 'C49.75 H73 Cl3 Cu3 N15 O7.75 S3'
_chemical_formula_weight 1398.38
_space_group_crystal_system monoclinic
_space_group_IT_number 14
_space_group_name_Hall '-P 2yn'
_space_group_name_H-M_alt 'P 1 21/n 1'
_atom_sites_solution_hydrogens geom
_audit_creation_method SHELXL-2014
_cell_angle_alpha 90
_cell_angle_beta 90.5654(13)
_cell_angle_gamma 90
_cell_formula_units_Z 4
_cell_length_a 22.2413(7)
_cell_length_b 8.3324(2)
_cell_length_c 31.9121(9)
_cell_measurement_reflns_used 9918
_cell_measurement_temperature 100(2)
_cell_measurement_theta_max 25.328
_cell_measurement_theta_min 2.553
_cell_volume 5913.8(3)
_computing_cell_refinement 'Bruker SAINT'
_computing_data_collection 'Bruker APEX2'
_computing_data_reduction 'Bruker SAINT'
_computing_molecular_graphics 'Bruker SHELXTL'
_computing_publication_material 'Bruker SHELXTL'
_computing_structure_refinement 'SHELXL-2014 (Sheldrick, 2014)'
_computing_structure_solution 'SHELXS-2014 (Sheldrick, 2014)'
_diffrn_ambient_temperature 100(2)
_diffrn_measured_fraction_theta_full 0.999
_diffrn_measured_fraction_theta_max 0.998
_diffrn_measurement_device_type 'Bruker APEX-II CCD'
_diffrn_measurement_method '\f and \w scans'
_diffrn_radiation_type MoK\a
_diffrn_radiation_wavelength 0.71073
_diffrn_reflns_av_R_equivalents 0.0663
_diffrn_reflns_av_unetI/netI 0.0319
_diffrn_reflns_Laue_measured_fraction_full 0.999
_diffrn_reflns_Laue_measured_fraction_max 0.998
_diffrn_reflns_limit_h_max 26
_diffrn_reflns_limit_h_min -26
_diffrn_reflns_limit_k_max 10
_diffrn_reflns_limit_k_min -10
_diffrn_reflns_limit_l_max 38
_diffrn_reflns_limit_l_min -38
_diffrn_reflns_number 100794
_diffrn_reflns_point_group_measured_fraction_full 0.999
_diffrn_reflns_point_group_measured_fraction_max 0.998
_diffrn_reflns_theta_full 25.242
_diffrn_reflns_theta_max 25.401
_diffrn_reflns_theta_min 2.243
_exptl_absorpt_coefficient_mu 1.375
_exptl_absorpt_correction_T_max 0.9599
_exptl_absorpt_correction_T_min 0.8203
_exptl_absorpt_correction_type multi-scan
_exptl_absorpt_process_details SADABS
_exptl_crystal_colour grayish-green
_exptl_crystal_density_diffrn 1.571
_exptl_crystal_description plate
_exptl_crystal_F_000 2898
_exptl_crystal_size_max 0.150
_exptl_crystal_size_mid 0.080
_exptl_crystal_size_min 0.030
_refine_diff_density_max 0.524
_refine_diff_density_min -0.512
_refine_diff_density_rms 0.076
_refine_ls_extinction_method none
_refine_ls_goodness_of_fit_ref 1.037
_refine_ls_hydrogen_treatment constr
_refine_ls_matrix_type full
_refine_ls_number_parameters 789
_refine_ls_number_reflns 10854
_refine_ls_number_restraints 20
_refine_ls_restrained_S_all 1.038
_refine_ls_R_factor_all 0.0529
_refine_ls_R_factor_gt 0.0357
_refine_ls_shift/su_max 0.002
_refine_ls_shift/su_mean 0.000
_refine_ls_structure_factor_coef Fsqd
_refine_ls_weighting_details 'w=1/[\s^2^(Fo^2^)+(0.0331P)^2^+11.0545P] where P=(Fo^2^+2Fc^2^)/3'
_refine_ls_weighting_scheme calc
_refine_ls_wR_factor_gt 0.0785
_refine_ls_wR_factor_ref 0.0860
_reflns_Friedel_coverage 0.000
_reflns_number_gt 8674
_reflns_number_total 10854
_reflns_threshold_expression 'I > 2\s(I)'
_cod_data_source_file jm8b01031_si_019.cif
_cod_data_source_block elaf016
_cod_original_sg_symbol_H-M 'P 21/n'
_cod_database_code 1553276
_shelx_space_group_comment
;
The symmetry employed for this shelxl refinement is uniquely defined
by the following loop, which should always be used as a source of
symmetry information in preference to the above space-group names.
They are only intended as comments.
;
_shelx_estimated_absorpt_t_min 0.820
_shelx_estimated_absorpt_t_max 0.960
_shelxl_version_number 2014-3

loop_
_space_group_symop_operation_xyz
'x, y, z'
'-x+1/2, y+1/2, -z+1/2'
'-x, -y, -z'
'x-1/2, -y-1/2, z-1/2'

loop_
_atom_site_label
_atom_site_type_symbol
_atom_site_fract_x
_atom_site_fract_y
_atom_site_fract_z
_atom_site_U_iso_or_equiv
_atom_site_adp_type
_atom_site_occupancy
_atom_site_site_symmetry_order
_atom_site_calc_flag
_atom_site_refinement_flags_posn
_atom_site_refinement_flags_adp
_atom_site_refinement_flags_occupancy
_atom_site_disorder_assembly
_atom_site_disorder_group
Cu1A Cu 0.99809(2) 0.22141(4) -0.00338(2) 0.01796(9) Uani 1 1 d . . . . .
Cl1A Cl 1.07070(3) 0.05480(9) -0.02419(2) 0.02123(16) Uani 1 1 d . . . . .
S1A S 1.03850(3) 0.29731(9) 0.05979(2) 0.02004(16) Uani 1 1 d . . . . .
O2A O 0.96009(13) 0.5811(3) 0.19409(7) 0.0443(7) Uani 1 1 d . . . . .
N1A N 0.94428(11) 0.2035(3) -0.05624(8) 0.0181(5) Uani 1 1 d . . . . .
N2A N 0.93682(11) 0.3815(3) 0.01047(7) 0.0181(5) Uani 1 1 d . . . . .
N3A N 0.93726(11) 0.4743(3) 0.04561(8) 0.0207(6) Uani 1 1 d . . . . .
N4A N 0.98159(12) 0.5094(3) 0.10956(8) 0.0250(6) Uani 1 1 d . . . . .
C1A C 0.94667(14) 0.0990(3) -0.08787(9) 0.0198(6) Uani 1 1 d . . . . .
H1A H 0.9812 0.0324 -0.0901 0.024 Uiso 1 1 calc R U . . .
C2A C 0.90075(14) 0.0827(4) -0.11792(9) 0.0205(7) Uani 1 1 d . . . . .
C3A C 0.85103(14) 0.1816(4) -0.11414(9) 0.0229(7) Uani 1 1 d . . . . .
H3A H 0.8189 0.1739 -0.1339 0.028 Uiso 1 1 calc R U . . .
C4A C 0.84805(13) 0.2911(4) -0.08178(9) 0.0220(7) Uani 1 1 d . . . . .
H4A H 0.8143 0.3603 -0.0793 0.026 Uiso 1 1 calc R U . . .
C5A C 0.89508(13) 0.2986(4) -0.05300(9) 0.0183(6) Uani 1 1 d . . . . .
C6A C 0.89415(13) 0.4013(3) -0.01644(9) 0.0194(6) Uani 1 1 d . . . . .
H6A H 0.8636 0.4793 -0.0125 0.023 Uiso 1 1 calc R U . . .
C7A C 0.98235(13) 0.4363(3) 0.07149(9) 0.0192(6) Uani 1 1 d . . . . .
C8A C 0.90338(17) -0.0452(4) -0.15175(10) 0.0331(8) Uani 1 1 d D . . . .
H8AA H 0.9218 -0.1410 -0.1385 0.040 Uiso 0.7 1 calc R U P A 1
H8AB H 0.8612 -0.0742 -0.1584 0.040 Uiso 0.7 1 calc R U P A 1
H8AC H 0.9269 -0.1395 -0.1423 0.040 Uiso 0.3 1 calc R U P B 2
H8AD H 0.8626 -0.0806 -0.1604 0.040 Uiso 0.3 1 calc R U P B 2
C13A C 0.93333(15) 0.6207(4) 0.12077(10) 0.0305(8) Uani 1 1 d . . . . .
H13E H 0.8995 0.6101 0.1006 0.037 Uiso 1 1 calc R U . . .
H13F H 0.9483 0.7325 0.1196 0.037 Uiso 1 1 calc R U . . .
C14A C 0.91186(17) 0.5836(5) 0.16460(11) 0.0366(9) Uani 1 1 d . . . . .
H14E H 0.8822 0.6655 0.1731 0.044 Uiso 1 1 calc R U . . .
H14F H 0.8915 0.4779 0.1646 0.044 Uiso 1 1 calc R U . . .
C15A C 1.00387(18) 0.4651(5) 0.18293(11) 0.0389(9) Uani 1 1 d . . . . .
H15E H 0.9852 0.3572 0.1826 0.047 Uiso 1 1 calc R U . . .
H15F H 1.0366 0.4647 0.2042 0.047 Uiso 1 1 calc R U . . .
C16A C 1.02983(15) 0.5003(4) 0.14030(10) 0.0264(7) Uani 1 1 d . . . . .
H16E H 1.0520 0.6033 0.1411 0.032 Uiso 1 1 calc R U . . .
H16F H 1.0583 0.4144 0.1324 0.032 Uiso 1 1 calc R U . . .
O1A O 1.0006(3) 0.1238(7) -0.25316(15) 0.0710(19) Uani 0.7 1 d D . P C 1
N5A N 0.9329(2) -0.0244(5) -0.19127(12) 0.0304(11) Uani 0.7 1 d D . P C 1
C9A C 0.9050(3) 0.1056(6) -0.21512(16) 0.0367(13) Uani 0.7 1 d D . P C 1
H9AA H 0.9100 0.2091 -0.2002 0.044 Uiso 0.7 1 calc R U P C 1
H9AB H 0.8616 0.0849 -0.2194 0.044 Uiso 0.7 1 calc R U P C 1
C10A C 0.9382(4) 0.1091(11) -0.2578(2) 0.061(2) Uani 0.7 1 d D . P C 1
H10E H 0.9290 0.0091 -0.2734 0.073 Uiso 0.7 1 calc R U P C 1
H10F H 0.9229 0.2003 -0.2747 0.073 Uiso 0.7 1 calc R U P C 1
C11X C 1.0354(10) 0.078(3) -0.2263(5) 0.0611(19) Uani 0.3 1 d D . P C 2
H11E H 1.0357 0.1965 -0.2252 0.073 Uiso 0.3 1 calc R U P C 2
H11F H 1.0775 0.0398 -0.2243 0.073 Uiso 0.3 1 calc R U P C 2
C12X C 0.9964(8) 0.001(8) -0.1821(6) 0.0423(15) Uani 0.3 1 d D . P C 1
H12E H 1.0129 -0.0869 -0.1645 0.051 Uiso 0.3 1 calc R U P C 1
H12F H 1.0031 0.1046 -0.1677 0.051 Uiso 0.3 1 calc R U P C 1
O1X O 1.0096(5) 0.0265(18) -0.2647(3) 0.061(3) Uani 0.3 1 d D . P C 2
N5X N 0.9343(6) 0.0416(12) -0.1865(3) 0.0304(11) Uani 0.3 1 d D . P C 2
C9X C 0.9146(7) -0.011(3) -0.2287(4) 0.069(5) Uani 0.3 1 d D . P C 2
H9XA H 0.8712 0.0126 -0.2318 0.083 Uiso 0.3 1 calc R U P C 2
H9XB H 0.9194 -0.1292 -0.2303 0.083 Uiso 0.3 1 calc R U P C 2
C10X C 0.9481(8) 0.065(3) -0.2667(6) 0.061(2) Uani 0.3 1 d D . P C 2
H10G H 0.9305 0.0238 -0.2933 0.073 Uiso 0.3 1 calc R U P C 2
H10H H 0.9430 0.1829 -0.2663 0.073 Uiso 0.3 1 calc R U P C 2
C11A C 1.0250(4) 0.0004(9) -0.2270(2) 0.0611(19) Uani 0.7 1 d D . P C 1
H11G H 1.0690 0.0157 -0.2243 0.073 Uiso 0.7 1 calc R U P C 1
H11H H 1.0178 -0.1052 -0.2403 0.073 Uiso 0.7 1 calc R U P C 1
C12A C 0.9981(4) 0.009(3) -0.1879(3) 0.0423(15) Uani 0.7 1 d D . P C 2
H12G H 1.0036 -0.1086 -0.1873 0.051 Uiso 0.7 1 calc R U P C 2
H12H H 1.0165 0.0522 -0.1618 0.051 Uiso 0.7 1 calc R U P C 2
Cu1B Cu 0.67633(2) 0.48827(4) 0.03042(2) 0.01640(9) Uani 1 1 d . . . . .
Cu1C Cu 0.67172(2) 0.12789(4) -0.02981(2) 0.01645(9) Uani 1 1 d . . . . .
Cl1B Cl 0.60060(3) 0.37987(8) -0.00753(2) 0.01876(15) Uani 1 1 d . . . . .
Cl1C Cl 0.69650(3) 0.22151(9) -0.09354(2) 0.02065(16) Uani 1 1 d . . . . .
S1B S 0.64106(3) 0.41765(9) 0.09365(2) 0.02046(17) Uani 1 1 d . . . . .
S1C S 0.75275(3) 0.22347(9) 0.00725(2) 0.01701(15) Uani 1 1 d . . . . .
O1B O 0.78870(14) 0.5595(3) -0.23037(8) 0.0480(7) Uani 1 1 d . . . . .
O1C O 0.36876(10) 0.1471(3) -0.19065(7) 0.0324(6) Uani 1 1 d . . . . .
O2B O 0.71666(11) 0.3838(3) 0.24865(7) 0.0325(6) Uani 1 1 d . . . . .
O2C O 0.85894(9) 0.1249(3) 0.15471(6) 0.0263(5) Uani 1 1 d . . . . .
N1B N 0.71259(10) 0.6239(3) -0.01558(7) 0.0166(5) Uani 1 1 d . . . . .
N1C N 0.60224(11) -0.0133(3) -0.05024(7) 0.0172(5) Uani 1 1 d . . . . .
N2B N 0.73832(11) 0.6014(3) 0.06395(7) 0.0169(5) Uani 1 1 d . . . . .
N2C N 0.65899(10) -0.0004(3) 0.02147(7) 0.0170(5) Uani 1 1 d . . . . .
N3B N 0.74419(11) 0.5908(3) 0.10647(7) 0.0176(5) Uani 1 1 d . . . . .
N3C N 0.69390(10) 0.0078(3) 0.05668(7) 0.0166(5) Uani 1 1 d . . . . .
N4B N 0.69974(11) 0.4873(3) 0.16494(8) 0.0215(6) Uani 1 1 d . . . . .
N4C N 0.77754(11) 0.1220(3) 0.08573(7) 0.0191(5) Uani 1 1 d . . . . .
N5B N 0.74639(12) 0.7230(3) -0.15802(8) 0.0245(6) Uani 1 1 d . . . . .
N5C N 0.47447(11) -0.0007(3) -0.15620(8) 0.0202(5) Uani 1 1 d D . . . .
C1B C 0.69484(13) 0.6421(3) -0.05530(9) 0.0185(6) Uani 1 1 d . . . . .
H1B H 0.6611 0.5821 -0.0650 0.022 Uiso 1 1 calc R U . . .
C1C C 0.57748(13) -0.0235(3) -0.08830(9) 0.0189(6) Uani 1 1 d . . . . .
H1C H 0.5920 0.0448 -0.1098 0.023 Uiso 1 1 calc R U . . .
C2B C 0.72320(13) 0.7445(4) -0.08329(9) 0.0205(7) Uani 1 1 d . . . . .
C2C C 0.53083(13) -0.1309(4) -0.09797(9) 0.0208(7) Uani 1 1 d . . . . .
C3B C 0.77367(14) 0.8264(4) -0.06870(10) 0.0243(7) Uani 1 1 d . . . . .
H3B H 0.7950 0.8948 -0.0872 0.029 Uiso 1 1 calc R U . . .
C3C C 0.50968(14) -0.2270(4) -0.06598(10) 0.0241(7) Uani 1 1 d . . . . .
H3C H 0.4775 -0.2994 -0.0713 0.029 Uiso 1 1 calc R U . . .
C4B C 0.79312(13) 0.8097(4) -0.02781(10) 0.0213(7) Uani 1 1 d . . . . .
H4B H 0.8276 0.8659 -0.0179 0.026 Uiso 1 1 calc R U . . .
C4C C 0.53531(14) -0.2180(4) -0.02619(10) 0.0239(7) Uani 1 1 d . . . . .
H4C H 0.5208 -0.2834 -0.0041 0.029 Uiso 1 1 calc R U . . .
C5B C 0.76133(13) 0.7092(3) -0.00129(9) 0.0164(6) Uani 1 1 d . . . . .
C5C C 0.58216(13) -0.1123(3) -0.01934(9) 0.0188(6) Uani 1 1 d . . . . .
C6B C 0.77412(13) 0.6921(3) 0.04302(9) 0.0177(6) Uani 1 1 d . . . . .
H6B H 0.8072 0.7450 0.0560 0.021 Uiso 1 1 calc R U . . .
C6C C 0.61565(13) -0.1024(3) 0.01996(9) 0.0178(6) Uani 1 1 d . . . . .
H6C H 0.6060 -0.1679 0.0433 0.021 Uiso 1 1 calc R U . . .
C7B C 0.69921(13) 0.5058(3) 0.12291(9) 0.0178(6) Uani 1 1 d . . . . .
C7C C 0.73944(13) 0.1097(3) 0.05254(9) 0.0168(6) Uani 1 1 d . . . . .
C8B C 0.70029(14) 0.7671(4) -0.12746(10) 0.0265(7) Uani 1 1 d . . . . .
H8BA H 0.6641 0.6998 -0.1320 0.032 Uiso 1 1 calc R U . . .
H8BB H 0.6886 0.8807 -0.1317 0.032 Uiso 1 1 calc R U . . .
C8C C 0.50774(14) -0.1441(4) -0.14252(10) 0.0232(7) Uani 1 1 d . . . . .
H8CA H 0.5422 -0.1612 -0.1614 0.028 Uiso 1 1 calc R U . . .
H8CB H 0.4811 -0.2388 -0.1448 0.028 Uiso 1 1 calc R U . . .
C9B C 0.7299(2) 0.7756(5) -0.20001(11) 0.0480(11) Uani 1 1 d . . . . .
H9BA H 0.7245 0.8936 -0.2003 0.058 Uiso 1 1 calc R U . . .
H9BB H 0.6913 0.7256 -0.2085 0.058 Uiso 1 1 calc R U . . .
C9C C 0.41921(14) 0.0205(4) -0.13178(10) 0.0233(7) Uani 1 1 d . . . . .
H9CA H 0.4296 0.0351 -0.1018 0.028 Uiso 1 1 calc R U . . .
H9CB H 0.3937 -0.0764 -0.1344 0.028 Uiso 1 1 calc R U . . .
C10B C 0.7784(2) 0.7288(5) -0.23053(12) 0.0569(13) Uani 1 1 d . . . . .
H10A H 0.7663 0.7631 -0.2591 0.068 Uiso 1 1 calc R U . . .
H10B H 0.8161 0.7851 -0.2230 0.068 Uiso 1 1 calc R U . . .
C10C C 0.38522(14) 0.1650(4) -0.14762(10) 0.0270(7) Uani 1 1 d . . . . .
H10C H 0.3485 0.1800 -0.1308 0.032 Uiso 1 1 calc R U . . .
H10D H 0.4106 0.2619 -0.1442 0.032 Uiso 1 1 calc R U . . .
C11B C 0.8032(2) 0.5082(5) -0.18915(12) 0.0575(13) Uani 1 1 d . . . . .
H11A H 0.8413 0.5594 -0.1800 0.069 Uiso 1 1 calc R U . . .
H11B H 0.8094 0.3906 -0.1891 0.069 Uiso 1 1 calc R U . . .
C11C C 0.42211(16) 0.1278(4) -0.21496(11) 0.0334(8) Uani 1 1 d . . . . .
H11C H 0.4472 0.2255 -0.2123 0.040 Uiso 1 1 calc R U . . .
H11D H 0.4109 0.1148 -0.2449 0.040 Uiso 1 1 calc R U . . .
C12B C 0.7547(2) 0.5499(4) -0.15888(12) 0.0466(11) Uani 1 1 d . . . . .
H12A H 0.7167 0.4970 -0.1674 0.056 Uiso 1 1 calc R U . . .
H12B H 0.7659 0.5111 -0.1305 0.056 Uiso 1 1 calc R U . . .
C12C C 0.45803(14) -0.0159(4) -0.20072(10) 0.0261(7) Uani 1 1 d . . . . .
H12C H 0.4340 -0.1147 -0.2050 0.031 Uiso 1 1 calc R U . . .
H12D H 0.4949 -0.0249 -0.2177 0.031 Uiso 1 1 calc R U . . .
C13B C 0.64909(15) 0.4260(4) 0.18905(9) 0.0247(7) Uani 1 1 d . . . . .
H13A H 0.6205 0.3699 0.1702 0.030 Uiso 1 1 calc R U . . .
H13B H 0.6277 0.5162 0.2025 0.030 Uiso 1 1 calc R U . . .
C13C C 0.82823(13) 0.2338(4) 0.08692(10) 0.0216(7) Uani 1 1 d . . . . .
H13C H 0.8152 0.3376 0.0989 0.026 Uiso 1 1 calc R U . . .
H13D H 0.8427 0.2534 0.0581 0.026 Uiso 1 1 calc R U . . .
C14B C 0.67229(17) 0.3108(4) 0.22226(10) 0.0315(8) Uani 1 1 d . . . . .
H14A H 0.6383 0.2741 0.2396 0.038 Uiso 1 1 calc R U . . .
H14B H 0.6899 0.2156 0.2085 0.038 Uiso 1 1 calc R U . . .
C14C C 0.87844(14) 0.1638(4) 0.11341(9) 0.0228(7) Uani 1 1 d . . . . .
H14C H 0.8939 0.0657 0.0997 0.027 Uiso 1 1 calc R U . . .
H14D H 0.9118 0.2421 0.1153 0.027 Uiso 1 1 calc R U . . .
C15B C 0.76629(16) 0.4372(4) 0.22405(10) 0.0311(8) Uani 1 1 d . . . . .
H15A H 0.7846 0.3441 0.2097 0.037 Uiso 1 1 calc R U . . .
H15B H 0.7972 0.4855 0.2427 0.037 Uiso 1 1 calc R U . . .
C15C C 0.81393(14) 0.0040(4) 0.15160(10) 0.0270(7) Uani 1 1 d . . . . .
H15C H 0.8012 -0.0274 0.1801 0.032 Uiso 1 1 calc R U . . .
H15D H 0.8310 -0.0920 0.1378 0.032 Uiso 1 1 calc R U . . .
C16B C 0.74635(15) 0.5598(4) 0.19166(10) 0.0269(7) Uani 1 1 d . . . . .
H16A H 0.7302 0.6562 0.2058 0.032 Uiso 1 1 calc R U . . .
H16B H 0.7810 0.5928 0.1744 0.032 Uiso 1 1 calc R U . . .
C16C C 0.75992(14) 0.0607(4) 0.12693(10) 0.0283(8) Uani 1 1 d . . . . .
H16C H 0.7313 -0.0294 0.1232 0.034 Uiso 1 1 calc R U . . .
H16D H 0.7393 0.1467 0.1427 0.034 Uiso 1 1 calc R U . . .
O2S O 0.89313(18) 0.5193(5) -0.27733(16) 0.0680(13) Uani 0.75 1 d . . P D 1
H2S H 0.8631 0.5192 -0.2616 0.102 Uiso 0.75 1 calc R U P D 1
C18S C 0.8940(3) 0.6526(8) -0.29916(19) 0.0588(17) Uani 0.75 1 d . . P D 1
H18A H 0.9282 0.6509 -0.3183 0.088 Uiso 0.75 1 calc R U P D 1
H18B H 0.8979 0.7444 -0.2801 0.088 Uiso 0.75 1 calc R U P D 1
H18C H 0.8565 0.6622 -0.3154 0.088 Uiso 0.75 1 calc R U P D 1
O1S O 0.59037(15) 0.4594(4) -0.12834(13) 0.0427(9) Uani 0.75 1 d . . P E 1
H1S H 0.6163 0.3975 -0.1179 0.064 Uiso 0.75 1 calc R U P E 1
C17S C 0.5307(3) 0.4044(9) -0.1172(2) 0.0404(17) Uani 0.75 1 d . . P E 1
H17A H 0.5005 0.4703 -0.1316 0.061 Uiso 0.75 1 calc R U P E 1
H17B H 0.5256 0.4139 -0.0868 0.061 Uiso 0.75 1 calc R U P E 1
H17C H 0.5259 0.2920 -0.1256 0.061 Uiso 0.75 1 calc R U P E 1
O3S O 0.5488(6) 0.2829(16) -0.1643(4) 0.069(4) Uani 0.25 1 d . . P F -3
H3S H 0.5206 0.2167 -0.1615 0.104 Uiso 0.25 1 calc DR U P F -3
C19S C 0.5471(12) 0.398(3) -0.1311(8) 0.0404(17) Uani 0.25 1 d . . P F -3
H19A H 0.5139 0.4730 -0.1361 0.061 Uiso 0.25 1 calc R U P F -3
H19B H 0.5852 0.4569 -0.1300 0.061 Uiso 0.25 1 calc R U P F -3
H19C H 0.5410 0.3422 -0.1044 0.061 Uiso 0.25 1 calc R U P F -3

loop_
_atom_site_aniso_label
_atom_site_aniso_U_11
_atom_site_aniso_U_22
_atom_site_aniso_U_33
_atom_site_aniso_U_23
_atom_site_aniso_U_13
_atom_site_aniso_U_12
Cu1A 0.01594(18) 0.01671(18) 0.02120(19) 0.00161(15) -0.00175(14) -0.00096(14)
Cl1A 0.0155(4) 0.0204(4) 0.0278(4) -0.0005(3) -0.0006(3) -0.0006(3)
S1A 0.0193(4) 0.0184(4) 0.0223(4) 0.0029(3) -0.0032(3) -0.0027(3)
O2A 0.0598(18) 0.0491(17) 0.0240(13) -0.0023(12) 0.0064(12) -0.0053(14)
N1A 0.0166(13) 0.0155(12) 0.0221(13) 0.0063(10) 0.0008(10) -0.0041(10)
N2A 0.0166(13) 0.0178(13) 0.0199(13) 0.0022(10) 0.0018(10) -0.0058(10)
N3A 0.0204(13) 0.0188(13) 0.0230(14) -0.0002(11) 0.0016(11) -0.0022(11)
N4A 0.0245(14) 0.0267(14) 0.0237(14) -0.0001(11) -0.0015(11) -0.0035(12)
C1A 0.0212(16) 0.0160(15) 0.0222(16) 0.0066(12) 0.0040(13) -0.0018(12)
C2A 0.0245(17) 0.0198(16) 0.0171(15) 0.0049(12) 0.0014(13) -0.0068(13)
C3A 0.0190(16) 0.0301(17) 0.0197(16) 0.0092(13) -0.0004(13) -0.0094(14)
C4A 0.0136(15) 0.0281(17) 0.0242(17) 0.0061(13) -0.0001(12) -0.0018(13)
C5A 0.0147(15) 0.0195(15) 0.0209(15) 0.0064(12) 0.0043(12) -0.0033(12)
C6A 0.0157(15) 0.0171(15) 0.0254(16) 0.0030(12) 0.0030(13) -0.0003(12)
C7A 0.0195(16) 0.0145(14) 0.0236(16) 0.0060(12) 0.0027(13) -0.0077(12)
C8A 0.041(2) 0.0339(19) 0.0248(18) -0.0020(15) -0.0072(15) 0.0012(16)
C13A 0.0309(19) 0.0320(19) 0.0287(18) -0.0056(15) 0.0016(15) 0.0018(15)
C14A 0.039(2) 0.035(2) 0.036(2) -0.0084(16) 0.0103(17) -0.0085(17)
C15A 0.054(2) 0.037(2) 0.0262(19) 0.0059(16) -0.0025(17) -0.0044(18)
C16A 0.0303(18) 0.0229(17) 0.0258(17) -0.0001(13) -0.0052(14) -0.0065(14)
O1A 0.116(5) 0.066(4) 0.032(3) -0.017(3) 0.033(3) -0.055(4)
N5A 0.039(2) 0.035(3) 0.0177(19) -0.018(2) 0.0009(15) 0.016(3)
C9A 0.062(4) 0.024(3) 0.024(3) 0.003(2) -0.001(3) -0.004(3)
C10A 0.100(5) 0.056(6) 0.026(4) -0.004(3) 0.000(3) -0.012(4)
C11X 0.070(5) 0.065(6) 0.049(3) -0.021(4) 0.024(3) -0.023(5)
C12X 0.045(2) 0.043(4) 0.039(3) -0.010(4) 0.007(2) -0.008(2)
O1X 0.052(7) 0.087(10) 0.043(7) 0.000(6) 0.007(5) -0.018(7)
N5X 0.039(2) 0.035(3) 0.0177(19) -0.018(2) 0.0009(15) 0.016(3)
C9X 0.039(9) 0.114(17) 0.056(11) 0.017(11) 0.002(8) 0.000(10)
C10X 0.100(5) 0.056(6) 0.026(4) -0.004(3) 0.000(3) -0.012(4)
C11A 0.070(5) 0.065(6) 0.049(3) -0.021(4) 0.024(3) -0.023(5)
C12A 0.045(2) 0.043(4) 0.039(3) -0.010(4) 0.007(2) -0.008(2)
Cu1B 0.01673(18) 0.01528(18) 0.01721(18) 0.00064(14) 0.00028(14) -0.00517(14)
Cu1C 0.01499(18) 0.01600(18) 0.01834(19) 0.00162(14) -0.00022(14) -0.00458(14)
Cl1B 0.0145(3) 0.0203(4) 0.0214(4) 0.0005(3) -0.0001(3) -0.0036(3)
Cl1C 0.0175(4) 0.0241(4) 0.0204(4) 0.0036(3) 0.0011(3) -0.0052(3)
S1B 0.0215(4) 0.0220(4) 0.0179(4) -0.0004(3) 0.0010(3) -0.0081(3)
S1C 0.0155(4) 0.0176(4) 0.0179(4) 0.0030(3) 0.0000(3) -0.0051(3)
O1B 0.078(2) 0.0357(15) 0.0301(14) -0.0081(12) -0.0027(14) 0.0056(14)
O1C 0.0254(13) 0.0361(14) 0.0358(14) -0.0013(11) -0.0050(10) 0.0047(10)
O2B 0.0474(15) 0.0320(13) 0.0181(11) -0.0005(10) -0.0042(10) 0.0017(11)
O2C 0.0228(12) 0.0356(13) 0.0204(11) 0.0026(10) -0.0015(9) -0.0058(10)
N1B 0.0152(12) 0.0134(12) 0.0213(13) 0.0010(10) 0.0002(10) -0.0010(10)
N1C 0.0155(12) 0.0150(12) 0.0210(13) -0.0033(10) 0.0010(10) -0.0012(10)
N2B 0.0190(13) 0.0107(12) 0.0209(13) -0.0012(10) 0.0011(10) 0.0008(10)
N2C 0.0152(12) 0.0151(12) 0.0208(13) -0.0009(10) 0.0017(10) -0.0021(10)
N3B 0.0211(13) 0.0161(12) 0.0155(13) -0.0006(10) -0.0017(10) -0.0003(10)
N3C 0.0157(12) 0.0178(12) 0.0162(12) 0.0007(10) -0.0011(10) -0.0038(10)
N4B 0.0244(14) 0.0230(14) 0.0169(13) 0.0000(11) -0.0009(11) -0.0031(11)
N4C 0.0154(13) 0.0236(14) 0.0184(13) 0.0048(11) -0.0013(10) -0.0081(11)
N5B 0.0288(15) 0.0233(14) 0.0213(14) 0.0045(11) -0.0005(11) 0.0021(12)
N5C 0.0169(13) 0.0228(13) 0.0209(13) -0.0034(11) 0.0032(10) -0.0002(11)
C1B 0.0156(15) 0.0159(15) 0.0239(16) -0.0023(12) 0.0009(12) -0.0030(12)
C1C 0.0168(15) 0.0169(15) 0.0232(16) 0.0005(12) 0.0003(12) -0.0011(12)
C2B 0.0196(16) 0.0175(15) 0.0245(16) 0.0029(12) 0.0032(13) 0.0020(12)
C2C 0.0163(15) 0.0208(16) 0.0254(16) -0.0056(13) -0.0005(13) 0.0029(12)
C3B 0.0265(17) 0.0182(16) 0.0283(18) 0.0049(13) 0.0043(14) -0.0060(13)
C3C 0.0177(16) 0.0233(16) 0.0313(18) -0.0025(14) -0.0001(13) -0.0058(13)
C4B 0.0182(16) 0.0171(15) 0.0285(17) 0.0000(13) 0.0013(13) -0.0058(12)
C4C 0.0198(16) 0.0233(16) 0.0287(18) 0.0028(14) 0.0047(13) -0.0047(13)
C5B 0.0148(15) 0.0107(14) 0.0239(16) -0.0028(12) 0.0025(12) 0.0002(11)
C5C 0.0145(15) 0.0179(15) 0.0240(16) -0.0004(12) 0.0033(12) -0.0005(12)
C6B 0.0140(14) 0.0137(14) 0.0253(16) -0.0032(12) -0.0015(12) -0.0034(12)
C6C 0.0165(15) 0.0187(15) 0.0182(15) 0.0015(12) 0.0047(12) -0.0019(12)
C7B 0.0219(16) 0.0135(14) 0.0181(15) -0.0033(12) 0.0021(12) 0.0032(12)
C7C 0.0152(15) 0.0154(14) 0.0199(15) 0.0008(12) 0.0049(12) 0.0014(12)
C8B 0.0255(18) 0.0276(18) 0.0264(18) 0.0059(14) -0.0002(14) -0.0011(14)
C8C 0.0189(16) 0.0239(16) 0.0267(17) -0.0066(13) -0.0018(13) 0.0025(13)
C9B 0.072(3) 0.047(2) 0.025(2) 0.0101(17) 0.0042(19) 0.020(2)
C9C 0.0210(16) 0.0223(16) 0.0266(17) -0.0020(13) 0.0045(13) -0.0015(13)
C10B 0.097(4) 0.044(2) 0.031(2) 0.0047(18) 0.011(2) 0.021(2)
C10C 0.0216(17) 0.0235(17) 0.0361(19) -0.0040(14) 0.0038(14) 0.0007(13)
C11B 0.089(4) 0.048(3) 0.035(2) 0.0015(19) 0.001(2) 0.032(2)
C11C 0.035(2) 0.038(2) 0.0276(18) -0.0004(16) -0.0015(15) 0.0027(16)
C12B 0.077(3) 0.030(2) 0.033(2) 0.0078(16) 0.007(2) 0.014(2)
C12C 0.0226(17) 0.0338(19) 0.0219(16) -0.0047(14) 0.0012(13) 0.0031(14)
C13B 0.0289(18) 0.0262(17) 0.0190(16) 0.0019(13) 0.0017(13) -0.0047(14)
C13C 0.0198(16) 0.0201(16) 0.0248(17) 0.0019(13) -0.0013(13) -0.0042(13)
C14B 0.046(2) 0.0277(18) 0.0212(17) 0.0014(14) 0.0006(15) -0.0031(16)
C14C 0.0204(16) 0.0281(17) 0.0199(16) 0.0023(13) -0.0007(13) -0.0042(13)
C15B 0.035(2) 0.0348(19) 0.0236(18) -0.0050(15) -0.0045(15) 0.0036(16)
C15C 0.0266(17) 0.0316(18) 0.0226(17) 0.0053(14) -0.0013(14) -0.0081(14)
C16B 0.0288(18) 0.0314(18) 0.0202(16) -0.0028(14) -0.0048(14) -0.0044(15)
C16C 0.0216(17) 0.044(2) 0.0194(16) 0.0058(15) 0.0003(13) -0.0100(15)
O2S 0.039(2) 0.064(3) 0.101(4) 0.023(3) 0.017(2) 0.005(2)
C18S 0.060(4) 0.059(4) 0.058(4) 0.011(3) 0.027(3) 0.013(3)
O1S 0.0325(19) 0.0285(18) 0.067(3) 0.0058(17) -0.0137(18) -0.0040(15)
C17S 0.030(4) 0.026(2) 0.064(5) -0.005(3) -0.006(3) 0.001(3)
O3S 0.070(9) 0.057(8) 0.081(9) 0.020(7) -0.004(7) -0.030(7)
C19S 0.030(4) 0.026(2) 0.064(5) -0.005(3) -0.006(3) 0.001(3)

loop_
_atom_type_symbol
_atom_type_description
_atom_type_scat_dispersion_real
_atom_type_scat_dispersion_imag
_atom_type_scat_source
C C 0.0033 0.0016 'International Tables Vol C Tables 4.2.6.8 and 6.1.1.4'
H H 0.0000 0.0000 'International Tables Vol C Tables 4.2.6.8 and 6.1.1.4'
Cl Cl 0.1484 0.1585 'International Tables Vol C Tables 4.2.6.8 and 6.1.1.4'
Cu Cu 0.3201 1.2651 'International Tables Vol C Tables 4.2.6.8 and 6.1.1.4'
N N 0.0061 0.0033 'International Tables Vol C Tables 4.2.6.8 and 6.1.1.4'
O O 0.0106 0.0060 'International Tables Vol C Tables 4.2.6.8 and 6.1.1.4'
S S 0.1246 0.1234 'International Tables Vol C Tables 4.2.6.8 and 6.1.1.4'

loop_
_geom_angle_atom_site_label_1
_geom_angle_atom_site_label_2
_geom_angle_atom_site_label_3
_geom_angle
N2A Cu1A N1A 80.48(10)
N2A Cu1A Cl1A 174.42(7)
N1A Cu1A Cl1A 97.30(7)
N2A Cu1A S1A 83.18(7)
N1A Cu1A S1A 163.64(7)
Cl1A Cu1A S1A 98.90(3)
C7A S1A Cu1A 95.52(10)
C15A O2A C14A 111.0(3)
C1A N1A C5A 118.5(3)
C1A N1A Cu1A 129.6(2)
C5A N1A Cu1A 110.94(19)
C6A N2A N3A 118.5(3)
C6A N2A Cu1A 116.6(2)
N3A N2A Cu1A 124.92(19)
C7A N3A N2A 112.0(2)
C7A N4A C16A 124.5(3)
C7A N4A C13A 121.2(3)
C16A N4A C13A 114.0(3)
N1A C1A C2A 123.1(3)
N1A C1A H1A 118.4
C2A C1A H1A 118.4
C3A C2A C1A 117.4(3)
C3A C2A C8A 121.1(3)
C1A C2A C8A 121.4(3)
C4A C3A C2A 120.2(3)
C4A C3A H3A 119.9
C2A C3A H3A 119.9
C3A C4A C5A 118.9(3)
C3A C4A H4A 120.5
C5A C4A H4A 120.5
N1A C5A C4A 121.8(3)
N1A C5A C6A 115.1(3)
C4A C5A C6A 123.0(3)
N2A C6A C5A 116.5(3)
N2A C6A H6A 121.7
C5A C6A H6A 121.7
N3A C7A N4A 115.6(3)
N3A C7A S1A 124.1(2)
N4A C7A S1A 120.2(2)
N5A C8A C2A 124.0(3)
N5X C8A C2A 102.0(5)
N5A C8A H8AA 106.3
C2A C8A H8AA 106.3
N5A C8A H8AB 106.3
C2A C8A H8AB 106.3
H8AA C8A H8AB 106.4
N5X C8A H8AC 111.4
C2A C8A H8AC 111.4
N5X C8A H8AD 111.4
C2A C8A H8AD 111.4
H8AC C8A H8AD 109.2
N4A C13A C14A 109.5(3)
N4A C13A H13E 109.8
C14A C13A H13E 109.8
N4A C13A H13F 109.8
C14A C13A H13F 109.8
H13E C13A H13F 108.2
O2A C14A C13A 111.8(3)
O2A C14A H14E 109.3
C13A C14A H14E 109.3
O2A C14A H14F 109.3
C13A C14A H14F 109.3
H14E C14A H14F 107.9
O2A C15A C16A 111.3(3)
O2A C15A H15E 109.4
C16A C15A H15E 109.4
O2A C15A H15F 109.4
C16A C15A H15F 109.4
H15E C15A H15F 108.0
N4A C16A C15A 109.4(3)
N4A C16A H16E 109.8
C15A C16A H16E 109.8
N4A C16A H16F 109.8
C15A C16A H16F 109.8
H16E C16A H16F 108.2
C10A O1A C11A 111.8(6)
C8A N5A C9A 110.6(4)
C8A N5A C12X 106.9(9)
C9A N5A C12X 114(3)
N5A C9A C10A 105.5(5)
N5A C9A H9AA 110.6
C10A C9A H9AA 110.6
N5A C9A H9AB 110.6
C10A C9A H9AB 110.6
H9AA C9A H9AB 108.8
O1A C10A C9A 112.7(6)
O1A C10A H10E 109.1
C9A C10A H10E 109.1
O1A C10A H10F 109.1
C9A C10A H10F 109.1
H10E C10A H10F 107.8
O1X C11X C12A 110.5(12)
O1X C11X H11E 109.6
C12A C11X H11E 109.6
O1X C11X H11F 109.6
C12A C11X H11F 109.6
H11E C11X H11F 108.1
N5A C12X C11A 102.5(13)
N5A C12X H12E 111.3
C11A C12X H12E 111.3
N5A C12X H12F 111.3
C11A C12X H12F 111.3
H12E C12X H12F 109.2
C10X O1X C11X 110.9(17)
C12A N5X C9X 101.5(10)
C12A N5X C8A 113.0(10)
C9X N5X C8A 113.4(9)
N5X C9X C10X 116.5(14)
N5X C9X H9XA 108.2
C10X C9X H9XA 108.2
N5X C9X H9XB 108.2
C10X C9X H9XB 108.2
H9XA C9X H9XB 107.3
O1X C10X C9X 110.0(15)
O1X C10X H10G 109.7
C9X C10X H10G 109.7
O1X C10X H10H 109.7
C9X C10X H10H 109.7
H10G C10X H10H 108.2
O1A C11A C12X 112(2)
O1A C11A H11G 109.2
C12X C11A H11G 109.2
O1A C11A H11H 109.2
C12X C11A H11H 109.2
H11G C11A H11H 107.9
N5X C12A C11X 118.4(15)
N5X C12A H12G 107.7
C11X C12A H12G 107.7
N5X C12A H12H 107.7
C11X C12A H12H 107.7
H12G C12A H12H 107.1
N2B Cu1B N1B 81.11(10)
N2B Cu1B S1B 83.50(7)
N1B Cu1B S1B 160.08(7)
N2B Cu1B Cl1B 174.77(7)
N1B Cu1B Cl1B 97.75(7)
S1B Cu1B Cl1B 96.42(3)
N2C Cu1C N1C 80.71(10)
N2C Cu1C Cl1C 166.66(7)
N1C Cu1C Cl1C 95.88(7)
N2C Cu1C S1C 83.05(7)
N1C Cu1C S1C 162.57(7)
Cl1C Cu1C S1C 98.49(3)
N2C Cu1C Cl1B 96.45(7)
N1C Cu1C Cl1B 95.03(7)
Cl1C Cu1C Cl1B 96.69(3)
S1C Cu1C Cl1B 93.05(3)
Cu1B Cl1B Cu1C 90.94(3)
C7B S1B Cu1B 96.10(10)
C7C S1C Cu1C 95.69(10)
C11B O1B C10B 109.6(3)
C10C O1C C11C 109.1(2)
C14B O2B C15B 110.0(2)
C15C O2C C14C 108.4(2)
C1B N1B C5B 118.9(2)
C1B N1B Cu1B 129.51(19)
C5B N1B Cu1B 111.54(19)
C1C N1C C5C 119.1(2)
C1C N1C Cu1C 129.2(2)
C5C N1C Cu1C 111.69(19)
C6B N2B N3B 120.0(2)
C6B N2B Cu1B 115.5(2)
N3B N2B Cu1B 124.53(18)
C6C N2C N3C 119.1(2)
C6C N2C Cu1C 116.1(2)
N3C N2C Cu1C 124.78(18)
C7B N3B N2B 111.1(2)
C7C N3C N2C 112.3(2)
C7B N4B C13B 124.3(3)
C7B N4B C16B 122.0(3)
C13B N4B C16B 112.5(2)
C7C N4C C13C 123.0(2)
C7C N4C C16C 120.3(2)
C13C N4C C16C 114.3(2)
C9B N5B C12B 108.2(3)
C9B N5B C8B 111.4(3)
C12B N5B C8B 110.5(3)
C12C N5C C8C 109.7(2)
C12C N5C C9C 108.7(2)
C8C N5C C9C 111.1(2)
N1B C1B C2B 123.3(3)
N1B C1B H1B 118.4
C2B C1B H1B 118.4
N1C C1C C2C 122.7(3)
N1C C1C H1C 118.7
C2C C1C H1C 118.7
C3B C2B C1B 117.1(3)
C3B C2B C8B 121.1(3)
C1B C2B C8B 121.8(3)
C3C C2C C1C 117.6(3)
C3C C2C C8C 122.5(3)
C1C C2C C8C 119.8(3)
C4B C3B C2B 120.8(3)
C4B C3B H3B 119.6
C2B C3B H3B 119.6
C2C C3C C4C 120.3(3)
C2C C3C H3C 119.9
C4C C3C H3C 119.9
C3B C4B C5B 118.7(3)
C3B C4B H4B 120.6
C5B C4B H4B 120.6
C5C C4C C3C 118.8(3)
C5C C4C H4C 120.6
C3C C4C H4C 120.6
N1B C5B C4B 121.0(3)
N1B C5B C6B 114.9(2)
C4B C5B C6B 123.9(3)
N1C C5C C4C 121.6(3)
N1C C5C C6C 114.9(2)
C4C C5C C6C 123.5(3)
N2B C6B C5B 116.6(3)
N2B C6B H6B 121.7
C5B C6B H6B 121.7
N2C C6C C5C 116.6(3)
N2C C6C H6C 121.7
C5C C6C H6C 121.7
N3B C7B N4B 116.8(3)
N3B C7B S1B 124.4(2)
N4B C7B S1B 118.8(2)
N3C C7C N4C 116.3(2)
N3C C7C S1C 124.1(2)
N4C C7C S1C 119.6(2)
N5B C8B C2B 111.0(3)
N5B C8B H8BA 109.4
C2B C8B H8BA 109.4
N5B C8B H8BB 109.4
C2B C8B H8BB 109.4
H8BA C8B H8BB 108.0
N5C C8C C2C 112.7(2)
N5C C8C H8CA 109.0
C2C C8C H8CA 109.0
N5C C8C H8CB 109.0
C2C C8C H8CB 109.0
H8CA C8C H8CB 107.8
N5B C9B C10B 109.9(3)
N5B C9B H9BA 109.7
C10B C9B H9BA 109.7
N5B C9B H9BB 109.7
C10B C9B H9BB 109.7
H9BA C9B H9BB 108.2
N5C C9C C10C 109.7(3)
N5C C9C H9CA 109.7
C10C C9C H9CA 109.7
N5C C9C H9CB 109.7
C10C C9C H9CB 109.7
H9CA C9C H9CB 108.2
O1B C10B C9B 111.6(4)
O1B C10B H10A 109.3
C9B C10B H10A 109.3
O1B C10B H10B 109.3
C9B C10B H10B 109.3
H10A C10B H10B 108.0
O1C C10C C9C 111.3(3)
O1C C10C H10C 109.4
C9C C10C H10C 109.4
O1C C10C H10D 109.4
C9C C10C H10D 109.4
H10C C10C H10D 108.0
O1B C11B C12B 111.8(4)
O1B C11B H11A 109.3
C12B C11B H11A 109.3
O1B C11B H11B 109.3
C12B C11B H11B 109.3
H11A C11B H11B 107.9
O1C C11C C12C 111.4(3)
O1C C11C H11C 109.3
C12C C11C H11C 109.3
O1C C11C H11D 109.3
C12C C11C H11D 109.3
H11C C11C H11D 108.0
N5B C12B C11B 109.6(3)
N5B C12B H12A 109.8
C11B C12B H12A 109.8
N5B C12B H12B 109.8
C11B C12B H12B 109.8
H12A C12B H12B 108.2
N5C C12C C11C 110.4(3)
N5C C12C H12C 109.6
C11C C12C H12C 109.6
N5C C12C H12D 109.6
C11C C12C H12D 109.6
H12C C12C H12D 108.1
N4B C13B C14B 109.3(3)
N4B C13B H13A 109.8
C14B C13B H13A 109.8
N4B C13B H13B 109.8
C14B C13B H13B 109.8
H13A C13B H13B 108.3
N4C C13C C14C 109.5(2)
N4C C13C H13C 109.8
C14C C13C H13C 109.8
N4C C13C H13D 109.8
C14C C13C H13D 109.8
H13C C13C H13D 108.2
O2B C14B C13B 111.8(3)
O2B C14B H14A 109.3
C13B C14B H14A 109.3
O2B C14B H14B 109.3
C13B C14B H14B 109.3
H14A C14B H14B 107.9
O2C C14C C13C 112.0(2)
O2C C14C H14C 109.2
C13C C14C H14C 109.2
O2C C14C H14D 109.2
C13C C14C H14D 109.2
H14C C14C H14D 107.9
O2B C15B C16B 111.2(3)
O2B C15B H15A 109.4
C16B C15B H15A 109.4
O2B C15B H15B 109.4
C16B C15B H15B 109.4
H15A C15B H15B 108.0
O2C C15C C16C 111.8(3)
O2C C15C H15C 109.3
C16C C15C H15C 109.3
O2C C15C H15D 109.3
C16C C15C H15D 109.3
H15C C15C H15D 107.9
N4B C16B C15B 108.6(3)
N4B C16B H16A 110.0
C15B C16B H16A 110.0
N4B C16B H16B 110.0
C15B C16B H16B 110.0
H16A C16B H16B 108.3
N4C C16C C15C 111.0(3)
N4C C16C H16C 109.4
C15C C16C H16C 109.4
N4C C16C H16D 109.4
C15C C16C H16D 109.4
H16C C16C H16D 108.0
C18S O2S H2S 109.5
O2S C18S H18A 109.5
O2S C18S H18B 109.5
H18A C18S H18B 109.5
O2S C18S H18C 109.5
H18A C18S H18C 109.5
H18B C18S H18C 109.5
C17S O1S H1S 109.5
O1S C17S H17A 109.5
O1S C17S H17B 109.5
H17A C17S H17B 109.5
O1S C17S H17C 109.5
H17A C17S H17C 109.5
H17B C17S H17C 109.5
C19S O3S H3S 109.5
O3S C19S H19A 109.5
O3S C19S H19B 109.5
H19A C19S H19B 109.5
O3S C19S H19C 109.5
H19A C19S H19C 109.5
H19B C19S H19C 109.5

loop_
_geom_bond_atom_site_label_1
_geom_bond_atom_site_label_2
_geom_bond_distance
Cu1A N2A 1.960(2)
Cu1A N1A 2.064(2)
Cu1A Cl1A 2.2356(8)
Cu1A S1A 2.2881(8)
S1A C7A 1.746(3)
O2A C15A 1.420(5)
O2A C14A 1.420(4)
N1A C1A 1.335(4)
N1A C5A 1.356(4)
N2A C6A 1.284(4)
N2A N3A 1.362(3)
N3A C7A 1.331(4)
N4A C7A 1.359(4)
N4A C16A 1.448(4)
N4A C13A 1.466(4)
C1A C2A 1.401(4)
C1A H1A 0.9500
C2A C3A 1.385(4)
C2A C8A 1.519(4)
C3A C4A 1.380(4)
C3A H3A 0.9500
C4A C5A 1.386(4)
C4A H4A 0.9500
C5A C6A 1.447(4)
C6A H6A 0.9500
C8A N5A 1.438(5)
C8A N5X 1.498(9)
C8A H8AA 0.9900
C8A H8AB 0.9900
C8A H8AC 0.9900
C8A H8AD 0.9900
C13A C14A 1.514(5)
C13A H13E 0.9900
C13A H13F 0.9900
C14A H14E 0.9900
C14A H14F 0.9900
C15A C16A 1.512(5)
C15A H15E 0.9900
C15A H15F 0.9900
C16A H16E 0.9900
C16A H16F 0.9900
O1A C10A 1.399(9)
O1A C11A 1.429(8)
N5A C9A 1.459(7)
N5A C12X 1.453(16)
C9A C10A 1.557(8)
C9A H9AA 0.9900
C9A H9AB 0.9900
C10A H10E 0.9900
C10A H10F 0.9900
C11X O1X 1.413(13)
C11X C12A 1.591(14)
C11X H11E 0.9900
C11X H11F 0.9900
C12X C11A 1.574(17)
C12X H12E 0.9900
C12X H12F 0.9900
O1X C10X 1.407(15)
N5X C12A 1.446(12)
N5X C9X 1.478(13)
C9X C10X 1.564(16)
C9X H9XA 0.9900
C9X H9XB 0.9900
C10X H10G 0.9900
C10X H10H 0.9900
C11A H11G 0.9900
C11A H11H 0.9900
C12A H12G 0.9900
C12A H12H 0.9900
Cu1B N2B 1.976(2)
Cu1B N1B 2.026(2)
Cu1B S1B 2.2503(8)
Cu1B Cl1B 2.2537(8)
Cu1C N2C 1.978(2)
Cu1C N1C 2.044(2)
Cu1C Cl1C 2.2519(8)
Cu1C S1C 2.2888(8)
Cu1C Cl1B 2.7273(8)
S1B C7B 1.749(3)
S1C C7C 1.756(3)
O1B C11B 1.417(5)
O1B C10B 1.430(5)
O1C C10C 1.425(4)
O1C C11C 1.433(4)
O2B C14B 1.427(4)
O2B C15B 1.432(4)
O2C C15C 1.423(4)
O2C C14C 1.429(4)
N1B C1B 1.333(4)
N1B C5B 1.370(4)
N1C C1C 1.331(4)
N1C C5C 1.364(4)
N2B C6B 1.289(4)
N2B N3B 1.365(3)
N2C C6C 1.286(4)
N2C N3C 1.361(3)
N3B C7B 1.337(4)
N3C C7C 1.329(4)
N4B C7B 1.350(4)
N4B C13B 1.463(4)
N4B C16B 1.466(4)
N4C C7C 1.354(4)
N4C C13C 1.463(4)
N4C C16C 1.467(4)
N5B C9B 1.454(4)
N5B C12B 1.454(4)
N5B C8B 1.469(4)
N5C C12C 1.469(4)
N5C C8C 1.469(4)
N5C C9C 1.472(4)
C1B C2B 1.391(4)
C1B H1B 0.9500
C1C C2C 1.402(4)
C1C H1C 0.9500
C2B C3B 1.390(4)
C2B C8B 1.506(4)
C2C C3C 1.383(4)
C2C C8C 1.511(4)
C3B C4B 1.378(4)
C3B H3B 0.9500
C3C C4C 1.389(4)
C3C H3C 0.9500
C4B C5B 1.389(4)
C4B H4B 0.9500
C4C C5C 1.380(4)
C4C H4C 0.9500
C5B C6B 1.447(4)
C5C C6C 1.455(4)
C6B H6B 0.9500
C6C H6C 0.9500
C8B H8BA 0.9900
C8B H8BB 0.9900
C8C H8CA 0.9900
C8C H8CB 0.9900
C9B C10B 1.511(6)
C9B H9BA 0.9900
C9B H9BB 0.9900
C9C C10C 1.507(4)
C9C H9CA 0.9900
C9C H9CB 0.9900
C10B H10A 0.9900
C10B H10B 0.9900
C10C H10C 0.9900
C10C H10D 0.9900
C11B C12B 1.496(6)
C11B H11A 0.9900
C11B H11B 0.9900
C11C C12C 1.507(5)
C11C H11C 0.9900
C11C H11D 0.9900
C12B H12A 0.9900
C12B H12B 0.9900
C12C H12C 0.9900
C12C H12D 0.9900
C13B C14B 1.516(4)
C13B H13A 0.9900
C13B H13B 0.9900
C13C C14C 1.511(4)
C13C H13C 0.9900
C13C H13D 0.9900
C14B H14A 0.9900
C14B H14B 0.9900
C14C H14C 0.9900
C14C H14D 0.9900
C15B C16B 1.517(5)
C15B H15A 0.9900
C15B H15B 0.9900
C15C C16C 1.506(4)
C15C H15C 0.9900
C15C H15D 0.9900
C16B H16A 0.9900
C16B H16B 0.9900
C16C H16C 0.9900
C16C H16D 0.9900
O2S C18S 1.312(7)
O2S H2S 0.8400
C18S H18A 0.9800
C18S H18B 0.9800
C18S H18C 0.9800
O1S C17S 1.451(7)
O1S H1S 0.8400
C17S H17A 0.9800
C17S H17B 0.9800
C17S H17C 0.9800
O3S C19S 1.43(3)
O3S H3S 0.8400
C19S H19A 0.9800
C19S H19B 0.9800
C19S H19C 0.9800

loop_
_geom_hbond_atom_site_label_D
_geom_hbond_atom_site_label_H
_geom_hbond_atom_site_label_A
_geom_hbond_distance_DH
_geom_hbond_distance_HA
_geom_hbond_distance_DA
_geom_hbond_angle_DHA
_geom_hbond_site_symmetry_A
C1A H1A Cl1A 0.95 2.89 3.430(3) 117.3 .
C1A H1A S1A 0.95 2.95 3.436(3) 113.4 3_755
C4A H4A Cl1C 0.95 2.90 3.437(3) 117.3 .
C8A H8AA S1A 0.99 2.96 3.824(4) 146.8 3_755
C16A H16F S1A 0.99 2.55 3.084(3) 113.7 .
C11X H11E O2A 0.99 2.10 3.024(19) 153.8 3_765
C1B H1B Cl1B 0.95 2.84 3.399(3) 118.7 .
C1C H1C Cl1C 0.95 2.80 3.348(3) 118.0 .
C4B H4B Cl1A 0.95 2.70 3.620(3) 162.8 3_765
C4C H4C Cl1B 0.95 2.85 3.490(3) 126.0 3_655
C8B H8BA O1S 0.99 2.59 3.543(5) 160.8 .
C9B H9BA O1B 0.99 2.62 3.268(4) 122.9 2_654
C12C H12D O2S 0.99 2.52 3.403(5) 147.9 2_644
C13B H13A S1B 0.99 2.52 3.049(3) 113.1 .
C13C H13C N3B 0.99 2.65 3.572(4) 155.2 .
C14C H14C Cl1A 0.99 2.73 3.573(3) 142.8 3_755
C15C H15C O2B 0.99 2.43 3.412(4) 172.6 2_645
C16B H16A O2B 0.99 2.66 3.400(4) 131.8 2_655
O2S H2S O1B 0.84 1.97 2.797(5) 168.6 .
C18S H18A N5C 0.98 2.64 3.508(6) 147.4 2_654
O1S H1S Cl1C 0.84 2.43 3.268(4) 174.6 .
O3S H3S N5C 0.84 2.09 2.897(12) 160.9 .

loop_
_geom_torsion_atom_site_label_1
_geom_torsion_atom_site_label_2
_geom_torsion_atom_site_label_3
_geom_torsion_atom_site_label_4
_geom_torsion
C6A N2A N3A C7A 177.3(3)
Cu1A N2A N3A C7A -4.4(3)
C5A N1A C1A C2A 0.0(4)
Cu1A N1A C1A C2A 168.0(2)
N1A C1A C2A C3A 0.3(4)
N1A C1A C2A C8A -175.9(3)
C1A C2A C3A C4A 0.2(4)
C8A C2A C3A C4A 176.4(3)
C2A C3A C4A C5A -0.9(4)
C1A N1A C5A C4A -0.8(4)
Cu1A N1A C5A C4A -170.9(2)
C1A N1A C5A C6A 176.2(2)
Cu1A N1A C5A C6A 6.1(3)
C3A C4A C5A N1A 1.3(4)
C3A C4A C5A C6A -175.5(3)
N3A N2A C6A C5A -179.2(2)
Cu1A N2A C6A C5A 2.3(3)
N1A C5A C6A N2A -5.8(4)
C4A C5A C6A N2A 171.2(3)
N2A N3A C7A N4A -172.1(2)
N2A N3A C7A S1A 5.6(3)
C16A N4A C7A N3A -172.2(3)
C13A N4A C7A N3A 0.7(4)
C16A N4A C7A S1A 10.0(4)
C13A N4A C7A S1A -177.1(2)
Cu1A S1A C7A N3A -4.1(2)
Cu1A S1A C7A N4A 173.6(2)
C3A C2A C8A N5A 97.1(5)
C1A C2A C8A N5A -86.8(5)
C3A C2A C8A N5X 92.9(6)
C1A C2A C8A N5X -91.0(6)
C7A N4A C13A C14A 134.7(3)
C16A N4A C13A C14A -51.6(4)
C15A O2A C14A C13A -58.8(4)
N4A C13A C14A O2A 53.4(4)
C14A O2A C15A C16A 59.9(4)
C7A N4A C16A C15A -133.7(3)
C13A N4A C16A C15A 52.9(4)
O2A C15A C16A N4A -56.0(4)
N5X C8A N5A C9A -50.9(16)
C2A C8A N5A C9A -61.8(6)
N5X C8A N5A C12X 74(4)
C2A C8A N5A C12X 63(3)
C8A N5A C9A C10A -176.7(5)
C12X N5A C9A C10A 62.9(17)
C11A O1A C10A C9A 55.3(8)
N5A C9A C10A O1A -55.0(8)
C8A N5A C12X C11A 173(2)
C9A N5A C12X C11A -64(4)
C12A C11X O1X C10X 53(2)
N5A C8A N5X C12A -73.4(18)
C2A C8A N5X C12A 97.4(12)
N5A C8A N5X C9X 41.4(13)
C2A C8A N5X C9X -147.9(11)
C12A N5X C9X C10X -54(2)
C8A N5X C9X C10X -175.8(13)
C11X O1X C10X C9X -57(2)
N5X C9X C10X O1X 61(2)
C10A O1A C11A C12X -58.4(18)
N5A C12X C11A O1A 60(4)
C9X N5X C12A C11X 51(2)
C8A N5X C12A C11X 173.2(13)
O1X C11X C12A N5X -55(3)
C6B N2B N3B C7B 173.1(3)
Cu1B N2B N3B C7B -5.7(3)
C6C N2C N3C C7C 175.3(3)
Cu1C N2C N3C C7C -1.9(3)
C5B N1B C1B C2B -0.3(4)
Cu1B N1B C1B C2B 177.7(2)
C5C N1C C1C C2C 0.8(4)
Cu1C N1C C1C C2C 177.8(2)
N1B C1B C2B C3B 2.2(4)
N1B C1B C2B C8B -177.4(3)
N1C C1C C2C C3C 1.2(4)
N1C C1C C2C C8C -175.8(3)
C1B C2B C3B C4B -2.0(4)
C8B C2B C3B C4B 177.6(3)
C1C C2C C3C C4C -1.5(4)
C8C C2C C3C C4C 175.5(3)
C2B C3B C4B C5B 0.0(5)
C2C C3C C4C C5C -0.2(5)
C1B N1B C5B C4B -1.8(4)
Cu1B N1B C5B C4B 179.8(2)
C1B N1B C5B C6B 175.0(2)
Cu1B N1B C5B C6B -3.4(3)
C3B C4B C5B N1B 2.0(4)
C3B C4B C5B C6B -174.6(3)
C1C N1C C5C C4C -2.6(4)
Cu1C N1C C5C C4C 179.8(2)
C1C N1C C5C C6C 174.6(3)
Cu1C N1C C5C C6C -2.9(3)
C3C C4C C5C N1C 2.3(5)
C3C C4C C5C C6C -174.6(3)
N3B N2B C6B C5B -174.1(2)
Cu1B N2B C6B C5B 4.8(3)
N1B C5B C6B N2B -0.8(4)
C4B C5B C6B N2B 175.9(3)
N3C N2C C6C C5C -176.5(2)
Cu1C N2C C6C C5C 0.9(3)
N1C C5C C6C N2C 1.4(4)
C4C C5C C6C N2C 178.6(3)
N2B N3B C7B N4B -179.7(2)
N2B N3B C7B S1B 0.8(3)
C13B N4B C7B N3B 167.7(3)
C16B N4B C7B N3B 1.5(4)
C13B N4B C7B S1B -12.7(4)
C16B N4B C7B S1B -178.9(2)
Cu1B S1B C7B N3B 3.1(3)
Cu1B S1B C7B N4B -176.4(2)
N2C N3C C7C N4C -178.2(2)
N2C N3C C7C S1C 1.0(3)
C13C N4C C7C N3C -177.1(3)
C16C N4C C7C N3C -15.9(4)
C13C N4C C7C S1C 3.7(4)
C16C N4C C7C S1C 164.9(2)
Cu1C S1C C7C N3C 0.1(3)
Cu1C S1C C7C N4C 179.2(2)
C9B N5B C8B C2B -167.9(3)
C12B N5B C8B C2B 71.7(4)
C3B C2B C8B N5B 59.5(4)
C1B C2B C8B N5B -120.9(3)
C12C N5C C8C C2C 175.1(3)
C9C N5C C8C C2C -64.6(3)
C3C C2C C8C N5C 113.3(3)
C1C C2C C8C N5C -69.8(4)
C12B N5B C9B C10B -58.5(4)
C8B N5B C9B C10B 179.8(3)
C12C N5C C9C C10C -57.2(3)
C8C N5C C9C C10C -178.1(2)
C11B O1B C10B C9B -56.2(5)
N5B C9B C10B O1B 57.8(5)
C11C O1C C10C C9C -59.9(3)
N5C C9C C10C O1C 60.1(3)
C10B O1B C11B C12B 57.6(5)
C10C O1C C11C C12C 58.7(3)
C9B N5B C12B C11B 59.6(4)
C8B N5B C12B C11B -178.2(3)
O1B C11B C12B N5B -60.3(5)
C8C N5C C12C C11C 178.2(3)
C9C N5C C12C C11C 56.4(3)
O1C C11C C12C N5C -58.1(4)
C7B N4B C13B C14B 138.1(3)
C16B N4B C13B C14B -54.6(3)
C7C N4C C13C C14C -149.3(3)
C16C N4C C13C C14C 48.4(3)
C15B O2B C14B C13B -59.1(4)
N4B C13B C14B O2B 55.8(4)
C15C O2C C14C C13C 63.0(3)
N4C C13C C14C O2C -56.2(3)
C14B O2B C15B C16B 60.3(3)
C14C O2C C15C C16C -61.3(3)
C7B N4B C16B C15B -136.7(3)
C13B N4B C16B C15B 55.6(3)
O2B C15B C16B N4B -57.9(3)
C7C N4C C16C C15C 149.5(3)
C13C N4C C16C C15C -47.8(4)
O2C C15C C16C N4C 53.9(4)
